data_9017847
loop_
_publ_author_name
'Will, G.'
'Kiefer, B.'

_publ_section_title
;
 Electron deformation density in alpha-boron
 Note: alpha-phase
;
_journal_name_full 'Zeitschrift fur Anorganische und Allgemeine Chemie'
_journal_page_first 2100
_journal_page_last 2104
_journal_volume 627
_journal_year 2001
_chemical_compound_source Synthetic
_chemical_formula_sum B
_chemical_name_mineral Boron
_space_group_IT_number 166
_space_group_name_Hall '-R 3 2"'
_space_group_name_H-M_alt 'R -3 m :H'
_symmetry_space_group_name_H-M 'R -3 m :H'
_cell_angle_alpha 90
_cell_angle_beta 90
_cell_angle_gamma 120
_cell_length_a 4.9179
_cell_length_b 4.9179
_cell_length_c 12.5805
_cell_formula_units_Z 36
_cell_volume 263.504
_database_code_amcsd 0020597
_exptl_crystal_density_diffrn 2.453
_cod_data_source_file inputs/fixed/downloads/20/20630.cif
_cod_data_source_block 20630
_cod_original_sg_symbol_H-M 'R -3 m'
_cod_database_code 9017847

loop_
_space_group_symop_operation_xyz
x,y,z
2/3+x,1/3+y,1/3+z
1/3+x,2/3+y,2/3+z
x,x-y,z
2/3+x,1/3+x-y,1/3+z
1/3+x,2/3+x-y,2/3+z
y,x,-z
2/3+y,1/3+x,1/3-z
1/3+y,2/3+x,2/3-z
-x+y,y,z
2/3-x+y,1/3+y,1/3+z
1/3-x+y,2/3+y,2/3+z
-x,-x+y,-z
2/3-x,1/3-x+y,1/3-z
1/3-x,2/3-x+y,2/3-z
-y,-x,z
2/3-y,1/3-x,1/3+z
1/3-y,2/3-x,2/3+z
x-y,-y,-z
2/3+x-y,1/3-y,1/3-z
1/3+x-y,2/3-y,2/3-z
y,-x+y,-z
2/3+y,1/3-x+y,1/3-z
1/3+y,2/3-x+y,2/3-z
-x+y,-x,z
2/3-x+y,1/3-x,1/3+z
1/3-x+y,2/3-x,2/3+z
-x,-y,-z
2/3-x,1/3-y,1/3-z
1/3-x,2/3-y,2/3-z
-y,x-y,z
2/3-y,1/3+x-y,1/3+z
1/3-y,2/3+x-y,2/3+z
x-y,x,-z
2/3+x-y,1/3+x,1/3-z
1/3+x-y,2/3+x,2/3-z

loop_
_atom_site_label
_atom_site_fract_x
_atom_site_fract_y
_atom_site_fract_z
B1 0.11886 0.88114 0.89133
B2 0.19686 0.80314 0.02432

loop_
_cod_related_entry_id
_cod_related_entry_database
_cod_related_entry_code
1 AMCSD 0020597
